data_7250210
loop_
_publ_author_name
'Prohens, Rafel'
'Barbas, Rafael'
'Barcel\'o-Oliver, Miquel'
'Frontera, Antonio'

_publ_section_title
;
 New salt-solvates of Mirabegron: a combined experimental and
 computational study
;
_journal_issue 17
_journal_name_full CrystEngComm
_journal_page_first 2720
_journal_page_last 2728
_journal_paper_doi 10.1039/D4CE01228C
_journal_volume 27
_journal_year 2025
_chemical_formula_moiety 'C21 H25 N4 O2 S, C5 H3 N2 O4, C3 H6 O'
_chemical_formula_sum 'C29 H34 N6 O7 S'
_chemical_formula_weight 610.68
_space_group_crystal_system triclinic
_space_group_IT_number 2
_space_group_name_Hall '-P 1'
_space_group_name_H-M_alt 'P -1'
_atom_sites_solution_hydrogens geom
_atom_sites_solution_primary dual
_audit_creation_date 2025-03-05
_audit_creation_method
;
Olex2 1.5
(compiled 2024.01.12 svn.r2f8d729c for OlexSys, GUI svn.r6928)
;
_audit_update_record
;
2025-03-05 deposited with the CCDC.	2025-03-31 downloaded from the CCDC.
;
_cell_angle_alpha 111.948(3)
_cell_angle_beta 95.785(2)
_cell_angle_gamma 114.007(2)
_cell_formula_units_Z 2
_cell_length_a 10.6139(6)
_cell_length_b 13.0164(11)
_cell_length_c 13.2023(8)
_cell_measurement_reflns_used 9994
_cell_measurement_temperature 100
_cell_measurement_theta_max 28.29
_cell_measurement_theta_min 2.59
_cell_volume 1475.00(18)
_computing_cell_refinement 'Bruker Apex5, 2024'
_computing_data_collection 'Bruker Apex5, 2024'
_computing_data_reduction 'SAINT v8.40A (Bruker, 2019)'
_computing_molecular_graphics 'Olex2 1.5 (Dolomanov et al., 2009)'
_computing_publication_material 'Olex2 1.5 (Dolomanov et al., 2009)'
_computing_structure_refinement 'SHELXL 2019/3 (Sheldrick, 2015)'
_computing_structure_solution 'SHELXT  (Sheldrick, 2015)'
_diffrn_ambient_temperature 100
_diffrn_measured_fraction_theta_full 0.999
_diffrn_measured_fraction_theta_max 0.999
_diffrn_measurement_device_type 'Bruker D8 Venture'
_diffrn_measurement_method '\f and \w scans'
_diffrn_radiation_monochromator multilayer
_diffrn_radiation_type MoK\a
_diffrn_radiation_wavelength 0.71073
_diffrn_reflns_av_R_equivalents 0.0364
_diffrn_reflns_av_unetI/netI 0.0195
_diffrn_reflns_Laue_measured_fraction_full 0.999
_diffrn_reflns_Laue_measured_fraction_max 0.999
_diffrn_reflns_limit_h_max 14
_diffrn_reflns_limit_h_min -14
_diffrn_reflns_limit_k_max 17
_diffrn_reflns_limit_k_min -17
_diffrn_reflns_limit_l_max 17
_diffrn_reflns_limit_l_min -17
_diffrn_reflns_number 58823
_diffrn_reflns_point_group_measured_fraction_full 0.999
_diffrn_reflns_point_group_measured_fraction_max 0.999
_diffrn_reflns_theta_full 25.242
_diffrn_reflns_theta_max 28.369
_diffrn_reflns_theta_min 2.201
_diffrn_source 'high brilliance microfocus sealed tube'
_exptl_absorpt_coefficient_mu 0.167
_exptl_absorpt_correction_T_max 0.7457
_exptl_absorpt_correction_T_min 0.7063
_exptl_absorpt_correction_type multi-scan
_exptl_absorpt_process_details sadabs
_exptl_crystal_colour coloueless
_exptl_crystal_density_diffrn 1.375
_exptl_crystal_description prism
_exptl_crystal_F_000 644
_exptl_crystal_size_max 0.610
_exptl_crystal_size_mid 0.420
_exptl_crystal_size_min 0.166
_refine_diff_density_max 1.583
_refine_diff_density_min -1.270
_refine_diff_density_rms 0.087
_refine_ls_extinction_coef 0.0054(10)
_refine_ls_extinction_expression Fc^*^=kFc[1+0.001xFc^2^\l^3^/sin(2\q)]^-1/4^
_refine_ls_extinction_method 'SHELXL-2019/2 (Sheldrick 2019)'
_refine_ls_goodness_of_fit_ref 1.166
_refine_ls_hydrogen_treatment constr
_refine_ls_matrix_type full
_refine_ls_number_parameters 451
_refine_ls_number_reflns 7375
_refine_ls_number_restraints 1108
_refine_ls_restrained_S_all 1.111
_refine_ls_R_factor_all 0.0925
_refine_ls_R_factor_gt 0.0881
_refine_ls_shift/su_max 0.000
_refine_ls_shift/su_mean 0.000
_refine_ls_structure_factor_coef Fsqd
_refine_ls_weighting_details 'w=1/[\s^2^(Fo^2^)+(0.0403P)^2^+4.7706P] where P=(Fo^2^+2Fc^2^)/3'
_refine_ls_weighting_scheme calc
_refine_ls_wR_factor_gt 0.1976
_refine_ls_wR_factor_ref 0.2000
_reflns_Friedel_coverage 0.000
_reflns_number_gt 6877
_reflns_number_total 7375
_reflns_threshold_expression 'I > 2\s(I)'
_cod_data_source_file d4ce01228c2.cif
_cod_data_source_block 1a
_cod_depositor_comments 'Adding full bibliography for 7250208--7250210.cif.'
_cod_original_cell_volume 1474.99(18)
_cod_database_code 7250210
_shelx_shelxl_version_number 2019/3
_shelx_space_group_comment
;
The symmetry employed for this shelxl refinement is uniquely defined
by the following loop, which should always be used as a source of
symmetry information in preference to the above space-group names.
They are only intended as comments.
;
_olex2_refinement_description
;
1. Fixed Uiso
 At 1.2 times of:
  All C(H) groups, All C(H,H) groups, All N(H) groups, All N(H,H) groups, All
  N(H,H,H,H) groups
 At 1.5 times of:
  All C(H,H,H) groups, All O(H) groups
2. Restrained distances
 N4-C13
 1.45 with sigma of 0.02
 O2B-C15A = O2A-C15
 1.45 with sigma of 0.01
 N4-C14A = N4-C14 = C15-C14 = C15A-C14A
 1.45 with sigma of 0.005
 C16-C15 = C16A-C15A = O2A-C15 = O2B-C15A
 1.45 with sigma of 0.005
 N4-C14 \\sim N4-C14A
 with sigma of 0.02
 O2A-C15 \\sim O2B-C15A
 with sigma of 0.02
 C14-C15 \\sim C14A-C15A
 with sigma of 0.02
 C15-C16 \\sim C15A-C16A
 with sigma of 0.02
 C16-C17 \\sim C16A-C17A
 with sigma of 0.02
 C16-C21 \\sim C16A-C21A
 with sigma of 0.02
 C17-C18 \\sim C17A-C18A
 with sigma of 0.02
 C18-C19 \\sim C18A-C19A
 with sigma of 0.02
 C19-C20 \\sim C19A-C20A
 with sigma of 0.02
 C20-C21 \\sim C20A-C21A
 with sigma of 0.02
 N4-C15 \\sim N4-C15A
 with sigma of 0.04
 O2A-C14 \\sim O2B-C14A
 with sigma of 0.04
 O2A-C16 \\sim O2B-C16A
 with sigma of 0.04
 C14-C16 \\sim C14A-C16A
 with sigma of 0.04
 C15-C17 \\sim C15A-C17A
 with sigma of 0.04
 C15-C21 \\sim C15A-C21A
 with sigma of 0.04
 C16-C18 \\sim C16A-C18A
 with sigma of 0.04
 C16-C20 \\sim C16A-C20A
 with sigma of 0.04
 C17-C19 \\sim C17A-C19A
 with sigma of 0.04
 C17-C21 \\sim C17A-C21A
 with sigma of 0.04
 C18-C20 \\sim C18A-C20A
 with sigma of 0.04
 C19-C21 \\sim C19A-C21A
 with sigma of 0.04
3. Rigid bond restraints
 C24, C25
 with sigma for 1-2 distances of 0.001 and sigma for 1-3 distances of 0.001
4. Uiso/Uaniso restraints and constraints
O2B \\sim O2A \\sim C15A \\sim C15 \\sim C14A \\sim C14 \\sim N4 \\sim C16A
\\sim C16 \\sim C17A \\sim C17 \\sim C18A \\sim C18 \\sim C19A \\sim C19 \\sim
C20 \\sim C21A \\sim C21 \\sim C20A: within 5A with sigma of 0.002 and sigma
for terminal atoms of 0.004 within 5A
5. Rigid body (RIGU) restrains
 O2A, C15, C14, N4
 with sigma for 1-2 distances of 0.001 and sigma for 1-3 distances of 0.002
 C15, C16, C17, C18, C19, C20, C21
 with sigma for 1-2 distances of 0.001 and sigma for 1-3 distances of 0.002
 O2B, C15A, C14A, N4
 with sigma for 1-2 distances of 0.001 and sigma for 1-3 distances of 0.002
 C15A, C16A, C17A, C18A, C19A, C20A, C21A
 with sigma for 1-2 distances of 0.001 and sigma for 1-3 distances of 0.002
6. Others
 Sof(H4BC)=Sof(H4BD)=Sof(O2B)=Sof(H2B)=Sof(C14A)=Sof(H14C)=Sof(H14D)=Sof(C15A)=
 Sof(H15A)=Sof(C16A)=Sof(C17A)=Sof(H17A)=Sof(C18A)=Sof(H18A)=Sof(C19A)=
 Sof(H19A)=Sof(C20A)=Sof(H20A)=Sof(C21A)=Sof(H21A)=1-FVAR(1)
 Sof(H4AA)=Sof(H4AB)=Sof(O2A)=Sof(H2A)=Sof(C14)=Sof(H14A)=Sof(H14B)=Sof(C15)=
 Sof(H15)=Sof(C16)=Sof(C17)=Sof(H17)=Sof(C18)=Sof(H18)=Sof(C19)=Sof(H19)=
 Sof(C20)=Sof(H20)=Sof(C21)=Sof(H21)=FVAR(1)
7.a Ternary CH refined with riding coordinates:
 C15(H15), C15A(H15A)
7.b Secondary CH2 refined with riding coordinates:
 N4(H4AA,H4AB), N4(H4BC,H4BD), C4(H4A,H4B), C12(H12A,H12B), C13(H13A,H13B),
 C14(H14A,H14B), C14A(H14C,H14D)
7.c Aromatic/amide H refined with riding coordinates:
 N3(H3), C2(H2), C7(H7), C8(H8), C10(H10), C11(H11), C17(H17), C18(H18),
 C19(H19), C20(H20), C21(H21), N5(H5), N6(H6), C24(H24), C17A(H17A), C18A(H18A),
  C19A(H19A), C20A(H20A), C21A(H21A)
7.d Fitted hexagon refined as free rotating group:
 C16(C17,C18,C19,C20,C21), C16A(C17A,C18A,C19A,C20A,C21A)
7.e X=CH2 refined with riding coordinates:
 N1(H1A,H1B)
7.f Idealised Me refined as rotating group:
 C28(H28A,H28B,H28C), C30(H30A,H30B,H30C)
7.g Idealised tetrahedral OH refined as rotating group:
 O2A(H2A), O2B(H2B)
;
_olex2_submission_special_instructions 'No special instructions were received'

loop_
_space_group_symop_operation_xyz
'x, y, z'
'-x, -y, -z'

loop_
_atom_site_label
_atom_site_type_symbol
_atom_site_fract_x
_atom_site_fract_y
_atom_site_fract_z
_atom_site_U_iso_or_equiv
_atom_site_adp_type
_atom_site_occupancy
_atom_site_site_symmetry_order
_atom_site_calc_flag
_atom_site_refinement_flags_posn
_atom_site_refinement_flags_adp
_atom_site_refinement_flags_occupancy
_atom_site_disorder_assembly
_atom_site_disorder_group
S1 S -0.22525(8) 0.51570(8) 0.79623(7) 0.0262(2) Uani 1 1 d . . . . .
O1 O 0.2261(3) 0.6507(2) 0.6880(2) 0.0311(5) Uani 1 1 d . . . . .
N1 N -0.2493(3) 0.3214(3) 0.8369(3) 0.0316(6) Uani 1 1 d . . . . .
H1A H -0.214326 0.276962 0.853626 0.038 Uiso 1 1 calc R U . . .
H1B H -0.342574 0.295950 0.822145 0.038 Uiso 1 1 calc R U . . .
N2 N -0.0192(3) 0.4730(2) 0.8549(2) 0.0182(5) Uani 1 1 d . . . . .
N3 N 0.2754(3) 0.5158(2) 0.7339(2) 0.0213(5) Uani 1 1 d . . . . .
H3 H 0.280398 0.492794 0.788297 0.026 Uiso 1 1 calc R U . . .
N4 N 0.3910(3) 0.0527(3) 0.2034(2) 0.0252(4) Uani 1 1 d D U . . .
H4AA H 0.319609 -0.026785 0.154040 0.030 Uiso 0.487(5) 1 calc R U P A 1
H4AB H 0.420569 0.097826 0.163863 0.030 Uiso 0.487(5) 1 calc R U P A 1
H4BC H 0.330677 -0.031980 0.172193 0.030 Uiso 0.513(5) 1 calc R U P A 2
H4BD H 0.378564 0.076678 0.148283 0.030 Uiso 0.513(5) 1 calc R U P A 2
C1 C -0.1600(3) 0.4283(3) 0.8339(3) 0.0202(6) Uani 1 1 d . . . . .
C2 C -0.0503(3) 0.6225(3) 0.8164(3) 0.0239(6) Uani 1 1 d . . . . .
H2 H -0.023339 0.697271 0.807979 0.029 Uiso 1 1 calc R U . . .
C3 C 0.0431(3) 0.5853(3) 0.8458(2) 0.0189(5) Uani 1 1 d . . . . .
C4 C 0.2036(3) 0.6515(3) 0.8666(3) 0.0207(6) Uani 1 1 d . . . . .
H4A H 0.251547 0.632415 0.920037 0.025 Uiso 1 1 calc R U . . .
H4B H 0.240880 0.744018 0.901701 0.025 Uiso 1 1 calc R U . . .
C5 C 0.2375(3) 0.6078(3) 0.7541(3) 0.0199(6) Uani 1 1 d . . . . .
C6 C 0.3079(3) 0.4523(3) 0.6356(3) 0.0202(6) Uani 1 1 d . . . . .
C7 C 0.2663(4) 0.4482(3) 0.5299(3) 0.0247(6) Uani 1 1 d . . . . .
H7 H 0.211649 0.488197 0.520365 0.030 Uiso 1 1 calc R U . . .
C8 C 0.3052(4) 0.3856(3) 0.4388(3) 0.0262(6) Uani 1 1 d . . . . .
H8 H 0.277821 0.384473 0.367461 0.031 Uiso 1 1 calc R U . . .
C9 C 0.3833(3) 0.3242(3) 0.4489(3) 0.0247(6) Uani 1 1 d . . . . .
C10 C 0.4215(4) 0.3272(3) 0.5535(3) 0.0280(7) Uani 1 1 d . . . . .
H10 H 0.473632 0.284878 0.562032 0.034 Uiso 1 1 calc R U . . .
C11 C 0.3857(3) 0.3903(3) 0.6460(3) 0.0254(6) Uani 1 1 d . . . . .
H11 H 0.414142 0.391603 0.717260 0.031 Uiso 1 1 calc R U . . .
C12 C 0.4280(4) 0.2596(3) 0.3496(3) 0.0273(7) Uani 1 1 d . . . . .
H12A H 0.531978 0.286410 0.376258 0.033 Uiso 1 1 calc R U . . .
H12B H 0.414416 0.286541 0.290320 0.033 Uiso 1 1 calc R U . . .
C13 C 0.3411(4) 0.1157(3) 0.2969(3) 0.0296(7) Uani 1 1 d D . . . .
H13A H 0.350349 0.089016 0.357084 0.036 Uiso 1 1 calc R U . . .
H13B H 0.237733 0.088470 0.266306 0.036 Uiso 1 1 calc R U . . .
O2A O 0.4653(9) -0.1349(6) 0.1035(5) 0.0301(9) Uani 0.487(5) 1 d D U P A 1
H2A H 0.396584 -0.200533 0.098458 0.045 Uiso 0.487(5) 1 calc R U P A 1
C14 C 0.5114(6) 0.0497(6) 0.2636(6) 0.0268(5) Uani 0.487(5) 1 d D U P A 1
H14A H 0.599067 0.127720 0.278573 0.032 Uiso 0.487(5) 1 calc R U P A 1
H14B H 0.497917 0.059657 0.339189 0.032 Uiso 0.487(5) 1 calc R U P A 1
C15 C 0.5482(5) -0.0486(5) 0.2241(5) 0.0284(5) Uani 0.487(5) 1 d D U P A 1
H15 H 0.495406 -0.100355 0.261027 0.034 Uiso 0.487(5) 1 calc R U P A 1
C16 C 0.6948(4) -0.0267(5) 0.2654(5) 0.0284(5) Uani 0.487(5) 1 d DG U P A 1
C17 C 0.7058(4) -0.1105(4) 0.3024(5) 0.0287(5) Uani 0.487(5) 1 d DG U P A 1
H17 H 0.621420 -0.175084 0.303020 0.034 Uiso 0.487(5) 1 calc R U P A 1
C18 C 0.8401(5) -0.0998(5) 0.3385(5) 0.0290(5) Uani 0.487(5) 1 d DG U P A 1
H18 H 0.847629 -0.157033 0.363815 0.035 Uiso 0.487(5) 1 calc R U P A 1
C19 C 0.9635(4) -0.0052(6) 0.3377(5) 0.0284(6) Uani 0.487(5) 1 d DG U P A 1
H19 H 1.055383 0.002104 0.362340 0.034 Uiso 0.487(5) 1 calc R U P A 1
C20 C 0.9526(4) 0.0786(5) 0.3007(5) 0.0292(5) Uani 0.487(5) 1 d DG U P A 1
H20 H 1.036929 0.143191 0.300071 0.035 Uiso 0.487(5) 1 calc R U P A 1
C21 C 0.8182(5) 0.0679(5) 0.2646(5) 0.0288(5) Uani 0.487(5) 1 d DG U P A 1
H21 H 0.810721 0.125142 0.239275 0.035 Uiso 0.487(5) 1 calc R U P A 1
O3 O -0.1650(3) -0.0547(3) -0.0532(3) 0.0456(8) Uani 1 1 d . . . . .
O4 O -0.3920(3) -0.1614(3) -0.0543(2) 0.0375(6) Uani 1 1 d . . . . .
O5 O 0.1234(2) -0.1790(2) 0.1193(2) 0.0269(5) Uani 1 1 d . . . . .
O6 O -0.3317(2) -0.4678(2) 0.0761(2) 0.0291(5) Uani 1 1 d . . . . .
N5 N -0.3094(3) -0.3071(3) 0.0236(3) 0.0363(7) Uani 1 1 d . . . . .
H5 H -0.402635 -0.332764 0.002973 0.044 Uiso 1 1 calc R U . . .
N6 N -0.1065(3) -0.3236(2) 0.0959(2) 0.0214(5) Uani 1 1 d . . . . .
H6 H -0.071191 -0.362964 0.121258 0.026 Uiso 1 1 calc R U . . .
C22 C -0.2603(4) -0.1321(3) -0.0335(3) 0.0301(7) Uani 1 1 d . . . . .
C23 C -0.2137(3) -0.2041(3) 0.0158(3) 0.0227(6) Uani 1 1 d . . . . .
C24 C -0.0687(3) -0.1618(2) 0.0489(2) 0.0141(5) Uani 1 1 d . U . . .
H24 H -0.005752 -0.088631 0.043335 0.017 Uiso 1 1 calc R U . . .
C25 C -0.0094(3) -0.2194(3) 0.0895(3) 0.0206(6) Uani 1 1 d . U . . .
C26 C -0.2565(3) -0.3732(3) 0.0656(3) 0.0215(6) Uani 1 1 d . . . . .
O7 O 0.6381(5) 0.1894(5) 0.5204(5) 0.1051(18) Uani 1 1 d . . . . .
C28 C 0.8742(7) 0.3286(5) 0.5485(4) 0.0711(17) Uani 1 1 d . . . . .
H28A H 0.893170 0.404809 0.616107 0.107 Uiso 1 1 calc R U . . .
H28B H 0.842458 0.333933 0.479202 0.107 Uiso 1 1 calc R U . . .
H28C H 0.962736 0.321533 0.549636 0.107 Uiso 1 1 calc R U . . .
C29 C 0.7614(6) 0.2177(4) 0.5495(4) 0.0481(11) Uani 1 1 d . . . . .
C30 C 0.8100(9) 0.1441(7) 0.5887(5) 0.085(2) Uani 1 1 d . . . . .
H30A H 0.725679 0.067595 0.578499 0.127 Uiso 1 1 calc R U . . .
H30B H 0.866081 0.195325 0.669751 0.127 Uiso 1 1 calc R U . . .
H30C H 0.870443 0.120253 0.543762 0.127 Uiso 1 1 calc R U . . .
O2B O 0.4670(8) -0.1524(5) 0.1143(6) 0.0290(8) Uani 0.513(5) 1 d D U P A 2
H2B H 0.474703 -0.187877 0.049213 0.044 Uiso 0.513(5) 1 calc R U P A 2
C14A C 0.5398(5) 0.0735(5) 0.2290(6) 0.0292(5) Uani 0.513(5) 1 d D U P A 2
H14C H 0.599586 0.148161 0.218703 0.035 Uiso 0.513(5) 1 calc R U P A 2
H14D H 0.572134 0.098318 0.311496 0.035 Uiso 0.513(5) 1 calc R U P A 2
C15A C 0.5774(5) -0.0194(4) 0.1716(5) 0.0272(5) Uani 0.513(5) 1 d D U P A 2
H15A H 0.604697 -0.001936 0.107144 0.033 Uiso 0.513(5) 1 calc R U P A 2
C16A C 0.7101(4) -0.0071(4) 0.2354(4) 0.0278(5) Uani 0.513(5) 1 d DG U P A 2
C17A C 0.6959(4) -0.1015(4) 0.2661(5) 0.0283(5) Uani 0.513(5) 1 d DG U P A 2
H17A H 0.603052 -0.170804 0.246614 0.034 Uiso 0.513(5) 1 calc R U P A 2
C18A C 0.8174(5) -0.0946(5) 0.3253(5) 0.0290(5) Uani 0.513(5) 1 d DG U P A 2
H18A H 0.807604 -0.159126 0.346329 0.035 Uiso 0.513(5) 1 calc R U P A 2
C19A C 0.9532(4) 0.0068(5) 0.3539(5) 0.0288(6) Uani 0.513(5) 1 d DG U P A 2
H19A H 1.036202 0.011562 0.394362 0.035 Uiso 0.513(5) 1 calc R U P A 2
C20A C 0.9674(3) 0.1013(4) 0.3232(5) 0.0292(5) Uani 0.513(5) 1 d DG U P A 2
H20A H 1.060250 0.170573 0.342679 0.035 Uiso 0.513(5) 1 calc R U P A 2
C21A C 0.8459(5) 0.0943(4) 0.2639(5) 0.0293(5) Uani 0.513(5) 1 d DG U P A 2
H21A H 0.855699 0.158898 0.242964 0.035 Uiso 0.513(5) 1 calc R U P A 2

loop_
_atom_site_aniso_label
_atom_site_aniso_U_11
_atom_site_aniso_U_22
_atom_site_aniso_U_33
_atom_site_aniso_U_23
_atom_site_aniso_U_13
_atom_site_aniso_U_12
S1 0.0224(4) 0.0300(4) 0.0362(4) 0.0198(3) 0.0085(3) 0.0171(3)
O1 0.0517(15) 0.0337(13) 0.0311(12) 0.0238(11) 0.0232(11) 0.0301(12)
N1 0.0197(13) 0.0318(15) 0.0525(19) 0.0281(14) 0.0148(12) 0.0117(12)
N2 0.0195(11) 0.0201(11) 0.0188(11) 0.0099(9) 0.0066(9) 0.0117(10)
N3 0.0268(13) 0.0239(12) 0.0214(12) 0.0146(10) 0.0106(10) 0.0148(11)
N4 0.0201(7) 0.0218(8) 0.0321(8) 0.0107(6) 0.0033(6) 0.0113(6)
C1 0.0209(13) 0.0221(14) 0.0223(14) 0.0126(12) 0.0083(11) 0.0119(11)
C2 0.0263(15) 0.0214(14) 0.0312(16) 0.0165(13) 0.0088(12) 0.0136(12)
C3 0.0236(14) 0.0197(13) 0.0150(12) 0.0077(11) 0.0071(10) 0.0116(11)
C4 0.0212(14) 0.0191(13) 0.0205(14) 0.0090(11) 0.0056(11) 0.0086(11)
C5 0.0196(13) 0.0194(13) 0.0220(14) 0.0106(11) 0.0079(11) 0.0091(11)
C6 0.0184(13) 0.0198(13) 0.0233(14) 0.0108(11) 0.0064(11) 0.0091(11)
C7 0.0302(16) 0.0277(15) 0.0250(15) 0.0151(13) 0.0114(12) 0.0181(13)
C8 0.0311(16) 0.0257(15) 0.0208(14) 0.0108(12) 0.0076(12) 0.0127(13)
C9 0.0160(13) 0.0196(14) 0.0286(16) 0.0045(12) 0.0081(11) 0.0054(11)
C10 0.0278(16) 0.0294(16) 0.0333(17) 0.0137(14) 0.0097(13) 0.0198(14)
C11 0.0274(15) 0.0297(16) 0.0245(15) 0.0141(13) 0.0065(12) 0.0170(13)
C12 0.0268(15) 0.0199(14) 0.0324(17) 0.0087(13) 0.0157(13) 0.0100(12)
C13 0.0286(16) 0.0211(15) 0.0269(16) 0.0075(13) 0.0117(13) 0.0037(13)
O2A 0.0206(10) 0.0248(11) 0.0352(11) 0.0066(10) 0.0034(10) 0.0101(10)
C14 0.0204(8) 0.0231(8) 0.0332(9) 0.0103(7) 0.0034(7) 0.0106(7)
C15 0.0210(7) 0.0239(8) 0.0342(9) 0.0092(7) 0.0037(7) 0.0103(6)
C16 0.0206(7) 0.0237(8) 0.0346(9) 0.0085(7) 0.0038(7) 0.0106(7)
C17 0.0209(7) 0.0241(8) 0.0345(9) 0.0087(7) 0.0035(7) 0.0104(7)
C18 0.0210(8) 0.0245(8) 0.0347(9) 0.0086(7) 0.0034(7) 0.0105(7)
C19 0.0204(8) 0.0243(8) 0.0346(9) 0.0082(7) 0.0042(7) 0.0112(7)
C20 0.0210(7) 0.0242(8) 0.0352(9) 0.0084(7) 0.0035(7) 0.0102(7)
C21 0.0210(7) 0.0238(8) 0.0352(9) 0.0091(7) 0.0034(7) 0.0103(7)
O3 0.0244(12) 0.0522(17) 0.070(2) 0.0489(16) 0.0038(12) 0.0105(12)
O4 0.0206(11) 0.0576(17) 0.0487(16) 0.0372(14) 0.0091(11) 0.0199(12)
O5 0.0191(10) 0.0242(11) 0.0369(13) 0.0149(10) 0.0013(9) 0.0107(9)
O6 0.0202(11) 0.0333(12) 0.0398(13) 0.0268(11) 0.0077(9) 0.0091(9)
N5 0.0318(16) 0.0445(18) 0.0399(17) 0.0239(15) 0.0103(13) 0.0204(14)
N6 0.0195(12) 0.0199(12) 0.0239(12) 0.0119(10) 0.0046(10) 0.0074(10)
C22 0.0254(16) 0.0389(18) 0.0337(17) 0.0224(15) 0.0042(13) 0.0179(14)
C23 0.0214(14) 0.0269(15) 0.0200(14) 0.0088(12) 0.0028(11) 0.0144(12)
C24 0.0122(11) 0.0137(11) 0.0173(12) 0.0086(10) 0.0020(9) 0.0062(9)
C25 0.0208(13) 0.0185(13) 0.0246(14) 0.0112(11) 0.0029(11) 0.0108(11)
C26 0.0196(14) 0.0237(14) 0.0225(14) 0.0128(12) 0.0074(11) 0.0092(12)
O7 0.068(3) 0.105(4) 0.110(4) 0.013(3) -0.002(3) 0.053(3)
C28 0.113(5) 0.050(3) 0.031(2) 0.012(2) 0.006(3) 0.033(3)
C29 0.072(3) 0.049(2) 0.032(2) 0.0140(18) 0.008(2) 0.042(2)
C30 0.166(7) 0.099(5) 0.065(3) 0.057(4) 0.056(4) 0.107(5)
O2B 0.0203(10) 0.0235(11) 0.0350(11) 0.0069(10) 0.0042(9) 0.0100(9)
C14A 0.0209(8) 0.0243(8) 0.0352(9) 0.0084(7) 0.0028(7) 0.0104(7)
C15A 0.0204(7) 0.0233(8) 0.0336(9) 0.0097(7) 0.0042(7) 0.0105(6)
C16A 0.0205(7) 0.0234(8) 0.0344(9) 0.0088(7) 0.0038(7) 0.0110(6)
C17A 0.0209(7) 0.0238(8) 0.0344(9) 0.0092(7) 0.0035(7) 0.0105(7)
C18A 0.0212(7) 0.0245(8) 0.0347(9) 0.0089(7) 0.0033(7) 0.0105(7)
C19A 0.0207(8) 0.0245(8) 0.0346(9) 0.0082(7) 0.0040(7) 0.0109(7)
C20A 0.0209(7) 0.0243(8) 0.0350(9) 0.0085(7) 0.0035(7) 0.0102(7)
C21A 0.0212(7) 0.0242(8) 0.0354(9) 0.0088(7) 0.0033(7) 0.0102(7)

loop_
_atom_type_symbol
_atom_type_description
_atom_type_scat_dispersion_real
_atom_type_scat_dispersion_imag
_atom_type_scat_source
C C 0.0033 0.0016 'International Tables Vol C Tables 4.2.6.8 and 6.1.1.4'
H H 0.0000 0.0000 'International Tables Vol C Tables 4.2.6.8 and 6.1.1.4'
N N 0.0061 0.0033 'International Tables Vol C Tables 4.2.6.8 and 6.1.1.4'
O O 0.0106 0.0060 'International Tables Vol C Tables 4.2.6.8 and 6.1.1.4'
S S 0.1246 0.1234 'International Tables Vol C Tables 4.2.6.8 and 6.1.1.4'

loop_
_geom_angle_atom_site_label_1
_geom_angle_atom_site_label_2
_geom_angle_atom_site_label_3
_geom_angle
_geom_angle_site_symmetry_1
_geom_angle_site_symmetry_3
_geom_angle_publ_flag
C2 S1 C1 89.07(14) . . ?
H1A N1 H1B 120.0 . . ?
C1 N1 H1A 120.0 . . ?
C1 N1 H1B 120.0 . . ?
C1 N2 C3 110.2(2) . . ?
C5 N3 H3 116.1 . . ?
C5 N3 C6 127.8(2) . . ?
C6 N3 H3 116.1 . . ?
H4AA N4 H4AB 109.0 . . ?
H4BC N4 H4BD 107.0 . . ?
C13 N4 H4AA 111.1 . . ?
C13 N4 H4AB 111.1 . . ?
C13 N4 H4BC 107.5 . . ?
C13 N4 H4BD 107.5 . . ?
C14 N4 H4AA 111.1 . . ?
C14 N4 H4AB 111.1 . . ?
C14 N4 C13 103.5(3) . . ?
C14A N4 H4BC 107.5 . . ?
C14A N4 H4BD 107.5 . . ?
C14A N4 C13 119.5(3) . . ?
N1 C1 S1 121.5(2) . . ?
N2 C1 S1 114.6(2) . . ?
N2 C1 N1 123.9(3) . . ?
S1 C2 H2 124.6 . . ?
C3 C2 S1 110.7(2) . . ?
C3 C2 H2 124.6 . . ?
N2 C3 C4 118.5(2) . . ?
C2 C3 N2 115.3(3) . . ?
C2 C3 C4 126.2(3) . . ?
C3 C4 H4A 109.7 . . ?
C3 C4 H4B 109.7 . . ?
C3 C4 C5 109.7(2) . . ?
H4A C4 H4B 108.2 . . ?
C5 C4 H4A 109.7 . . ?
C5 C4 H4B 109.7 . . ?
O1 C5 N3 124.5(3) . . ?
O1 C5 C4 121.4(3) . . ?
N3 C5 C4 114.1(2) . . ?
C7 C6 N3 123.6(3) . . ?
C7 C6 C11 118.8(3) . . ?
C11 C6 N3 117.6(3) . . ?
C6 C7 H7 120.2 . . ?
C8 C7 C6 119.6(3) . . ?
C8 C7 H7 120.2 . . ?
C7 C8 H8 119.1 . . ?
C7 C8 C9 121.8(3) . . ?
C9 C8 H8 119.1 . . ?
C8 C9 C12 121.0(3) . . ?
C10 C9 C8 117.9(3) . . ?
C10 C9 C12 121.1(3) . . ?
C9 C10 H10 119.3 . . ?
C9 C10 C11 121.4(3) . . ?
C11 C10 H10 119.3 . . ?
C6 C11 H11 119.8 . . ?
C10 C11 C6 120.5(3) . . ?
C10 C11 H11 119.8 . . ?
C9 C12 H12A 109.2 . . ?
C9 C12 H12B 109.2 . . ?
C9 C12 C13 112.2(3) . . ?
H12A C12 H12B 107.9 . . ?
C13 C12 H12A 109.2 . . ?
C13 C12 H12B 109.2 . . ?
N4 C13 C12 111.9(3) . . ?
N4 C13 H13A 109.2 . . ?
N4 C13 H13B 109.2 . . ?
C12 C13 H13A 109.2 . . ?
C12 C13 H13B 109.2 . . ?
H13A C13 H13B 107.9 . . ?
C15 O2A H2A 109.5 . . ?
N4 C14 H14A 105.8 . . ?
N4 C14 H14B 105.8 . . ?
H14A C14 H14B 106.2 . . ?
C15 C14 N4 126.0(4) . . ?
C15 C14 H14A 105.8 . . ?
C15 C14 H14B 105.8 . . ?
O2A C15 H15 100.4 . . ?
O2A C15 C16 119.2(5) . . ?
C14 C15 O2A 109.2(5) . . ?
C14 C15 H15 100.4 . . ?
C14 C15 C16 121.9(4) . . ?
C16 C15 H15 100.4 . . ?
C17 C16 C15 116.2(4) . . ?
C17 C16 C21 120.0 . . ?
C21 C16 C15 123.7(4) . . ?
C16 C17 H17 120.0 . . ?
C18 C17 C16 120.0 . . ?
C18 C17 H17 120.0 . . ?
C17 C18 H18 120.0 . . ?
C17 C18 C19 120.0 . . ?
C19 C18 H18 120.0 . . ?
C18 C19 H19 120.0 . . ?
C20 C19 C18 120.0 . . ?
C20 C19 H19 120.0 . . ?
C19 C20 H20 120.0 . . ?
C19 C20 C21 120.0 . . ?
C21 C20 H20 120.0 . . ?
C16 C21 H21 120.0 . . ?
C20 C21 C16 120.0 . . ?
C20 C21 H21 120.0 . . ?
C23 N5 H5 120.4 . . ?
C23 N5 C26 119.3(3) . . ?
C26 N5 H5 120.4 . . ?
C25 N6 H6 117.0 . . ?
C25 N6 C26 125.9(3) . . ?
C26 N6 H6 117.0 . . ?
O3 C22 O4 127.2(3) . . ?
O3 C22 C23 115.8(3) . . ?
O4 C22 C23 116.9(3) . . ?
N5 C23 C22 122.9(3) . . ?
N5 C23 C24 121.2(3) . . ?
C24 C23 C22 115.8(3) . . ?
C23 C24 H24 118.4 . . ?
C23 C24 C25 123.2(3) . . ?
C25 C24 H24 118.4 . . ?
O5 C25 N6 122.8(3) . . ?
O5 C25 C24 122.1(3) . . ?
C24 C25 N6 115.1(3) . . ?
O6 C26 N5 125.5(3) . . ?
O6 C26 N6 119.3(3) . . ?
N6 C26 N5 115.2(3) . . ?
H28A C28 H28B 109.5 . . ?
H28A C28 H28C 109.5 . . ?
H28B C28 H28C 109.5 . . ?
C29 C28 H28A 109.5 . . ?
C29 C28 H28B 109.5 . . ?
C29 C28 H28C 109.5 . . ?
O7 C29 C28 121.3(5) . . ?
O7 C29 C30 122.3(6) . . ?
C28 C29 C30 116.4(5) . . ?
C29 C30 H30A 109.5 . . ?
C29 C30 H30B 109.5 . . ?
C29 C30 H30C 109.5 . . ?
H30A C30 H30B 109.5 . . ?
H30A C30 H30C 109.5 . . ?
H30B C30 H30C 109.5 . . ?
C15A O2B H2B 109.5 . . ?
N4 C14A H14C 106.6 . . ?
N4 C14A H14D 106.6 . . ?
H14C C14A H14D 106.6 . . ?
C15A C14A N4 122.9(4) . . ?
C15A C14A H14C 106.6 . . ?
C15A C14A H14D 106.6 . . ?
O2B C15A H15A 103.5 . . ?
O2B C15A C16A 108.8(5) . . ?
C14A C15A O2B 119.6(6) . . ?
C14A C15A H15A 103.5 . . ?
C14A C15A C16A 115.6(4) . . ?
C16A C15A H15A 103.5 . . ?
C17A C16A C15A 117.9(4) . . ?
C17A C16A C21A 120.0 . . ?
C21A C16A C15A 122.1(4) . . ?
C16A C17A H17A 120.0 . . ?
C18A C17A C16A 120.0 . . ?
C18A C17A H17A 120.0 . . ?
C17A C18A H18A 120.0 . . ?
C19A C18A C17A 120.0 . . ?
C19A C18A H18A 120.0 . . ?
C18A C19A H19A 120.0 . . ?
C20A C19A C18A 120.0 . . ?
C20A C19A H19A 120.0 . . ?
C19A C20A H20A 120.0 . . ?
C19A C20A C21A 120.0 . . ?
C21A C20A H20A 120.0 . . ?
C16A C21A H21A 120.0 . . ?
C20A C21A C16A 120.0 . . ?
C20A C21A H21A 120.0 . . ?

loop_
_geom_bond_atom_site_label_1
_geom_bond_atom_site_label_2
_geom_bond_distance
_geom_bond_site_symmetry_2
_geom_bond_publ_flag
S1 C1 1.736(3) . ?
S1 C2 1.725(3) . ?
O1 C5 1.220(4) . ?
N1 H1A 0.8800 . ?
N1 H1B 0.8800 . ?
N1 C1 1.346(4) . ?
N2 C1 1.317(4) . ?
N2 C3 1.395(4) . ?
N3 H3 0.8800 . ?
N3 C5 1.357(4) . ?
N3 C6 1.417(4) . ?
N4 H4AA 0.9100 . ?
N4 H4AB 0.9100 . ?
N4 H4BC 0.9100 . ?
N4 H4BD 0.9100 . ?
N4 C13 1.484(4) . ?
N4 C14 1.459(4) . ?
N4 C14A 1.469(4) . ?
C2 H2 0.9500 . ?
C2 C3 1.350(4) . ?
C3 C4 1.502(4) . ?
C4 H4A 0.9900 . ?
C4 H4B 0.9900 . ?
C4 C5 1.517(4) . ?
C6 C7 1.396(4) . ?
C6 C11 1.397(4) . ?
C7 H7 0.9500 . ?
C7 C8 1.387(4) . ?
C8 H8 0.9500 . ?
C8 C9 1.392(5) . ?
C9 C10 1.381(5) . ?
C9 C12 1.509(4) . ?
C10 H10 0.9500 . ?
C10 C11 1.382(5) . ?
C11 H11 0.9500 . ?
C12 H12A 0.9900 . ?
C12 H12B 0.9900 . ?
C12 C13 1.528(4) . ?
C13 H13A 0.9900 . ?
C13 H13B 0.9900 . ?
O2A H2A 0.8400 . ?
O2A C15 1.465(4) . ?
C14 H14A 0.9900 . ?
C14 H14B 0.9900 . ?
C14 C15 1.417(4) . ?
C15 H15 1.0000 . ?
C15 C16 1.467(4) . ?
C16 C17 1.3900 . ?
C16 C21 1.3900 . ?
C17 H17 0.9500 . ?
C17 C18 1.3900 . ?
C18 H18 0.9500 . ?
C18 C19 1.3900 . ?
C19 H19 0.9500 . ?
C19 C20 1.3900 . ?
C20 H20 0.9500 . ?
C20 C21 1.3900 . ?
C21 H21 0.9500 . ?
O3 C22 1.235(4) . ?
O4 C22 1.259(4) . ?
O5 C25 1.245(4) . ?
O6 C26 1.234(4) . ?
N5 H5 0.8800 . ?
N5 C23 1.362(4) . ?
N5 C26 1.432(4) . ?
N6 H6 0.8800 . ?
N6 C25 1.368(4) . ?
N6 C26 1.398(4) . ?
C22 C23 1.522(4) . ?
C23 C24 1.363(4) . ?
C24 H24 0.9500 . ?
C24 C25 1.364(4) . ?
O7 C29 1.182(6) . ?
C28 H28A 0.9800 . ?
C28 H28B 0.9800 . ?
C28 H28C 0.9800 . ?
C28 C29 1.458(8) . ?
C29 C30 1.474(6) . ?
C30 H30A 0.9800 . ?
C30 H30B 0.9800 . ?
C30 H30C 0.9800 . ?
O2B H2B 0.8400 . ?
O2B C15A 1.461(4) . ?
C14A H14C 0.9900 . ?
C14A H14D 0.9900 . ?
C14A C15A 1.401(4) . ?
C15A H15A 1.0000 . ?
C15A C16A 1.482(4) . ?
C16A C17A 1.3900 . ?
C16A C21A 1.3900 . ?
C17A H17A 0.9500 . ?
C17A C18A 1.3900 . ?
C18A H18A 0.9500 . ?
C18A C19A 1.3900 . ?
C19A H19A 0.9500 . ?
C19A C20A 1.3900 . ?
C20A H20A 0.9500 . ?
C20A C21A 1.3900 . ?
C21A H21A 0.9500 . ?

loop_
_geom_hbond_atom_site_label_D
_geom_hbond_atom_site_label_H
_geom_hbond_atom_site_label_A
_geom_hbond_distance_DH
_geom_hbond_distance_HA
_geom_hbond_distance_DA
_geom_hbond_angle_DHA
_geom_hbond_site_symmetry_A
_geom_hbond_publ_flag
N1 H1A O5 0.88 1.99 2.867(4) 174.2 2_556 yes
N3 H3 O6 0.88 2.00 2.865(3) 168.8 2_556 yes
N4 H4AA O5 0.91 2.06 2.878(3) 149.1 . yes
N4 H4BD O4 0.91 1.92 2.819(4) 167.1 2 yes
O2A H2A N1 0.84 2.22 3.004(9) 155.9 2_556 yes
N6 H6 N2 0.88 2.11 2.978(3) 167.0 2_556 yes
C24 H24 O3 0.95 1.95 2.874(4) 163.6 2 yes
O2B H2B O4 0.84 2.08 2.798(9) 142.8 1_655 yes
C14A H14C O1 0.99 2.23 3.084(7) 143.5 2_666 yes

loop_
_geom_torsion_atom_site_label_1
_geom_torsion_atom_site_label_2
_geom_torsion_atom_site_label_3
_geom_torsion_atom_site_label_4
_geom_torsion
_geom_torsion_site_symmetry_1
_geom_torsion_site_symmetry_2
_geom_torsion_site_symmetry_3
_geom_torsion_site_symmetry_4
_geom_torsion_publ_flag
S1 C2 C3 N2 -0.8(3) . . . . ?
S1 C2 C3 C4 177.9(2) . . . . ?
N2 C3 C4 C5 92.4(3) . . . . ?
N3 C6 C7 C8 178.9(3) . . . . ?
N3 C6 C11 C10 -179.7(3) . . . . ?
N4 C14 C15 O2A 11.4(10) . . . . ?
N4 C14 C15 C16 157.0(6) . . . . ?
N4 C14A C15A O2B -22.0(10) . . . . ?
N4 C14A C15A C16A -155.2(6) . . . . ?
C1 S1 C2 C3 1.8(2) . . . . ?
C1 N2 C3 C2 -1.2(4) . . . . ?
C1 N2 C3 C4 -179.9(3) . . . . ?
C2 S1 C1 N1 179.5(3) . . . . ?
C2 S1 C1 N2 -2.6(2) . . . . ?
C2 C3 C4 C5 -86.2(4) . . . . ?
C3 N2 C1 S1 2.6(3) . . . . ?
C3 N2 C1 N1 -179.6(3) . . . . ?
C3 C4 C5 O1 80.2(4) . . . . ?
C3 C4 C5 N3 -97.6(3) . . . . ?
C5 N3 C6 C7 -19.4(5) . . . . ?
C5 N3 C6 C11 160.8(3) . . . . ?
C6 N3 C5 O1 -0.3(5) . . . . ?
C6 N3 C5 C4 177.5(3) . . . . ?
C6 C7 C8 C9 1.0(5) . . . . ?
C7 C6 C11 C10 0.5(5) . . . . ?
C7 C8 C9 C10 0.1(5) . . . . ?
C7 C8 C9 C12 -178.3(3) . . . . ?
C8 C9 C10 C11 -0.9(5) . . . . ?
C8 C9 C12 C13 -107.7(4) . . . . ?
C9 C10 C11 C6 0.6(5) . . . . ?
C9 C12 C13 N4 -176.9(3) . . . . ?
C10 C9 C12 C13 74.0(4) . . . . ?
C11 C6 C7 C8 -1.3(5) . . . . ?
C12 C9 C10 C11 177.5(3) . . . . ?
C13 N4 C14 C15 144.2(7) . . . . ?
C13 N4 C14A C15A 147.0(6) . . . . ?
O2A C15 C16 C17 -87.6(7) . . . . ?
O2A C15 C16 C21 89.6(7) . . . . ?
C14 N4 C13 C12 84.8(4) . . . . ?
C14 C15 C16 C17 130.1(6) . . . . ?
C14 C15 C16 C21 -52.6(9) . . . . ?
C15 C16 C17 C18 177.3(5) . . . . ?
C15 C16 C21 C20 -177.1(6) . . . . ?
C16 C17 C18 C19 0.0 . . . . ?
C17 C16 C21 C20 0.0 . . . . ?
C17 C18 C19 C20 0.0 . . . . ?
C18 C19 C20 C21 0.0 . . . . ?
C19 C20 C21 C16 0.0 . . . . ?
C21 C16 C17 C18 0.0 . . . . ?
O3 C22 C23 N5 -168.2(3) . . . . ?
O3 C22 C23 C24 9.6(5) . . . . ?
O4 C22 C23 N5 8.8(5) . . . . ?
O4 C22 C23 C24 -173.4(3) . . . . ?
N5 C23 C24 C25 1.2(5) . . . . ?
C22 C23 C24 C25 -176.7(3) . . . . ?
C23 N5 C26 O6 -179.6(3) . . . . ?
C23 N5 C26 N6 0.1(4) . . . . ?
C23 C24 C25 O5 -180.0(3) . . . . ?
C23 C24 C25 N6 -0.4(4) . . . . ?
C25 N6 C26 O6 -179.6(3) . . . . ?
C25 N6 C26 N5 0.6(4) . . . . ?
C26 N5 C23 C22 176.8(3) . . . . ?
C26 N5 C23 C24 -1.0(5) . . . . ?
C26 N6 C25 O5 179.0(3) . . . . ?
C26 N6 C25 C24 -0.5(4) . . . . ?
O2B C15A C16A C17A -22.9(7) . . . . ?
O2B C15A C16A C21A 156.6(5) . . . . ?
C14A N4 C13 C12 61.8(5) . . . . ?
C14A C15A C16A C17A 115.0(6) . . . . ?
C14A C15A C16A C21A -65.4(7) . . . . ?
C15A C16A C17A C18A 179.5(5) . . . . ?
C15A C16A C21A C20A -179.5(5) . . . . ?
C16A C17A C18A C19A 0.0 . . . . ?
C17A C16A C21A C20A 0.0 . . . . ?
C17A C18A C19A C20A 0.0 . . . . ?
C18A C19A C20A C21A 0.0 . . . . ?
C19A C20A C21A C16A 0.0 . . . . ?
C21A C16A C17A C18A 0.0 . . . . ?
